data_4084750
loop_
_publ_author_name
'Han, Feifei'
'Wang, Tongdao'
'Li, Jinhua'
'Zhang, Hong'
'Zhang, Laiying'
'He, Xumin'
'Xia, Haiping'

_publ_section_title
;
 Synthesis, Structure, and Reactivity of an Osmacyclopentene Complex
;
_journal_issue 19
_journal_name_full Organometallics
_journal_page_first 5301
_journal_paper_doi 10.1021/om500616s
_journal_volume 33
_journal_year 2014
_chemical_formula_moiety 'C59 H47 Cl2 Os P3, C H2 Cl2, H O0.50'
_chemical_formula_sum 'C60 H50 Cl4 O0.5 Os P3'
_chemical_formula_weight 1203.91
_chemical_name_systematic
; 
 ? 
;
_space_group_IT_number 2
_symmetry_cell_setting triclinic
_symmetry_space_group_name_Hall '-P 1'
_symmetry_space_group_name_H-M 'P -1'
_atom_sites_solution_hydrogens geom
_atom_sites_solution_primary direct
_atom_sites_solution_secondary difmap
_audit_creation_method SHELXL-97
_cell_angle_alpha 75.068(3)
_cell_angle_beta 77.403(3)
_cell_angle_gamma 62.691(4)
_cell_formula_units_Z 2
_cell_length_a 12.1190(4)
_cell_length_b 12.3350(6)
_cell_length_c 19.7737(6)
_cell_measurement_reflns_used 10000
_cell_measurement_temperature 173(2)
_cell_measurement_theta_max 29.1767
_cell_measurement_theta_min 3.0213
_cell_volume 2520.56(19)
_computing_cell_refinement 'Bruker FRAMBO'
_computing_data_collection 'Bruker FRAMBO'
_computing_data_reduction 'Bruker SAINT'
_computing_molecular_graphics 'Bruker SHELXTL'
_computing_publication_material 'Bruker SHELXTL'
_computing_structure_refinement 'SHELXL-97 (Sheldrick, 1997)'
_computing_structure_solution 'SHELXS-97 (Sheldrick, 1990)'
_diffrn_ambient_temperature 173(2)
_diffrn_measured_fraction_theta_full 0.998
_diffrn_measured_fraction_theta_max 0.998
_diffrn_measurement_device_type 'multiwire proportional'
_diffrn_measurement_method 'phi and omega scans'
_diffrn_radiation_monochromator graphite
_diffrn_radiation_source 'fine-focus sealed tube'
_diffrn_radiation_type MoK\a
_diffrn_radiation_wavelength 0.71073
_diffrn_reflns_av_R_equivalents 0.0453
_diffrn_reflns_av_sigmaI/netI 0.0815
_diffrn_reflns_limit_h_max 14
_diffrn_reflns_limit_h_min -14
_diffrn_reflns_limit_k_max 14
_diffrn_reflns_limit_k_min -14
_diffrn_reflns_limit_l_max 23
_diffrn_reflns_limit_l_min -23
_diffrn_reflns_number 19096
_diffrn_reflns_theta_full 25.00
_diffrn_reflns_theta_max 25.00
_diffrn_reflns_theta_min 3.03
_exptl_absorpt_coefficient_mu 2.879
_exptl_absorpt_correction_T_max 1.00000
_exptl_absorpt_correction_T_min 0.75431
_exptl_absorpt_correction_type multi-scan
_exptl_absorpt_process_details
; 
CrysAlisPro, Oxford Diffraction Ltd., 
Version 1.171.33.46 (release 27-08-2009 CrysAlis171 .NET) 
(compiled Aug 27 2009,17:19:36) 
Empirical absorption correction using spherical harmonics, 
 implemented in SCALE3 ABSPACK scaling algorithm. 
;
_exptl_crystal_colour orange
_exptl_crystal_density_diffrn 1.586
_exptl_crystal_density_method 'not measured'
_exptl_crystal_description block
_exptl_crystal_F_000 1206
_exptl_crystal_size_max 0.30
_exptl_crystal_size_mid 0.20
_exptl_crystal_size_min 0.10
_refine_diff_density_max 1.468
_refine_diff_density_min -1.113
_refine_diff_density_rms 0.113
_refine_ls_extinction_method none
_refine_ls_goodness_of_fit_ref 1.000
_refine_ls_hydrogen_treatment constr
_refine_ls_matrix_type full
_refine_ls_number_parameters 622
_refine_ls_number_reflns 8872
_refine_ls_number_restraints 90
_refine_ls_restrained_S_all 1.018
_refine_ls_R_factor_all 0.0455
_refine_ls_R_factor_gt 0.0326
_refine_ls_shift/su_max 0.003
_refine_ls_shift/su_mean 0.000
_refine_ls_structure_factor_coef Fsqd
_refine_ls_weighting_details 'calc w=1/[\s^2^(Fo^2^)+(0.0048P)^2^+0.0000P] where P=(Fo^2^+2Fc^2^)/3'
_refine_ls_weighting_scheme calc
_refine_ls_wR_factor_gt 0.0478
_refine_ls_wR_factor_ref 0.0489
_reflns_number_gt 7161
_reflns_number_total 8872
_reflns_threshold_expression >2sigma(I)
_cod_data_source_file om500616s_si_001.cif
_cod_data_source_block 2
_cod_original_cell_volume 2520.56(17)
_cod_original_formula_sum 'C60 H50 Cl4 O0.50 Os P3'
_cod_database_code 4084750

loop_
_symmetry_equiv_pos_as_xyz
'x, y, z'
'-x, -y, -z'

loop_
_atom_site_label
_atom_site_type_symbol
_atom_site_fract_x
_atom_site_fract_y
_atom_site_fract_z
_atom_site_U_iso_or_equiv
_atom_site_adp_type
_atom_site_occupancy
_atom_site_symmetry_multiplicity
_atom_site_calc_flag
_atom_site_refinement_flags
Os1 Os 0.806980(16) 0.641934(19) 0.735227(9) 0.01216(5) Uani 1 1 d .
P1 P 0.99324(9) 0.66946(11) 0.68206(5) 0.0141(3) Uani 1 1 d .
P2 P 0.65069(10) 0.58969(12) 0.64273(5) 0.0163(3) Uani 1 1 d .
P3 P 0.97320(10) 0.24359(11) 0.86695(5) 0.0153(3) Uani 1 1 d .
C1 C 0.8838(3) 0.4959(4) 0.8108(2) 0.0150(10) Uani 1 1 d .
H1A H 0.8864 0.5103 0.8542 0.018 Uiso 1 1 calc R
C2 C 0.9326(3) 0.3758(4) 0.80098(19) 0.0122(10) Uani 1 1 d .
C3 C 0.9231(3) 0.3722(4) 0.72887(19) 0.0132(10) Uani 1 1 d .
H3A H 0.9472 0.3012 0.7106 0.016 Uiso 1 1 calc R
C4 C 0.8736(3) 0.4897(5) 0.69397(19) 0.0166(11) Uani 1 1 d .
C5 C 0.8008(3) 0.5822(4) 0.6434(2) 0.0162(11) Uani 1 1 d .
H5A H 0.8441 0.6070 0.5985 0.019 Uiso 1 1 calc R
C111 C 1.0252(4) 0.7860(4) 0.70516(19) 0.0143(10) Uani 1 1 d .
C112 C 1.1452(4) 0.7645(5) 0.7138(2) 0.0213(11) Uani 1 1 d .
H11A H 1.2115 0.6883 0.7081 0.026 Uiso 1 1 calc R
C113 C 1.1676(4) 0.8537(5) 0.7306(2) 0.0253(12) Uani 1 1 d .
H11B H 1.2477 0.8361 0.7380 0.030 Uiso 1 1 calc R
C114 C 1.0709(4) 0.9695(5) 0.7365(2) 0.0270(12) Uani 1 1 d .
H11C H 1.0860 1.0312 0.7460 0.032 Uiso 1 1 calc R
C115 C 0.9515(4) 0.9919(5) 0.7281(2) 0.0241(12) Uani 1 1 d .
H11D H 0.8859 1.0693 0.7322 0.029 Uiso 1 1 calc R
C116 C 0.9281(4) 0.9010(4) 0.71354(19) 0.0181(11) Uani 1 1 d .
H11E H 0.8468 0.9170 0.7093 0.022 Uiso 1 1 calc R
C121 C 1.1411(3) 0.5329(4) 0.6984(2) 0.0162(10) Uani 1 1 d .
C122 C 1.2405(4) 0.4880(4) 0.6464(2) 0.0218(11) Uani 1 1 d .
H12A H 1.2312 0.5248 0.5994 0.026 Uiso 1 1 calc R
C123 C 1.3524(4) 0.3894(5) 0.6641(2) 0.0276(12) Uani 1 1 d .
H12B H 1.4169 0.3590 0.6288 0.033 Uiso 1 1 calc R
C124 C 1.3687(4) 0.3357(4) 0.7342(2) 0.0239(11) Uani 1 1 d .
H12C H 1.4439 0.2695 0.7462 0.029 Uiso 1 1 calc R
C125 C 1.2733(4) 0.3809(4) 0.7854(2) 0.0221(11) Uani 1 1 d .
H12D H 1.2847 0.3465 0.8325 0.027 Uiso 1 1 calc R
C126 C 1.1602(4) 0.4769(4) 0.7682(2) 0.0187(11) Uani 1 1 d .
H12E H 1.0957 0.5047 0.8039 0.022 Uiso 1 1 calc R
C131 C 1.0015(3) 0.7138(4) 0.58569(19) 0.0150(10) Uani 1 1 d .
C132 C 0.9689(3) 0.8367(4) 0.5522(2) 0.0193(11) Uani 1 1 d .
H13A H 0.9502 0.8965 0.5787 0.023 Uiso 1 1 calc R
C133 C 0.9640(4) 0.8713(5) 0.4801(2) 0.0224(11) Uani 1 1 d .
H13B H 0.9429 0.9537 0.4586 0.027 Uiso 1 1 calc R
C134 C 0.9902(4) 0.7845(5) 0.4404(2) 0.0272(13) Uani 1 1 d .
H13C H 0.9859 0.8081 0.3921 0.033 Uiso 1 1 calc R
C135 C 1.0225(3) 0.6633(4) 0.4716(2) 0.0184(11) Uani 1 1 d .
H13D H 1.0408 0.6046 0.4445 0.022 Uiso 1 1 calc R
C136 C 1.0281(3) 0.6277(4) 0.54339(19) 0.0176(11) Uani 1 1 d .
H13E H 1.0500 0.5448 0.5640 0.021 Uiso 1 1 calc R
C211 C 0.5820(3) 0.5930(4) 0.73131(19) 0.0148(10) Uani 1 1 d .
C212 C 0.6427(4) 0.6189(4) 0.7745(2) 0.0153(10) Uani 1 1 d U
C213 C 0.5878(3) 0.6160(4) 0.84583(19) 0.0160(10) Uani 1 1 d .
H21D H 0.6234 0.6311 0.8775 0.019 Uiso 1 1 calc R
C214 C 0.4838(4) 0.5916(4) 0.8703(2) 0.0221(11) Uani 1 1 d .
H21C H 0.4506 0.5926 0.9174 0.026 Uiso 1 1 calc R
C215 C 0.4281(4) 0.5656(4) 0.8258(2) 0.0205(11) Uani 1 1 d .
H21B H 0.3589 0.5483 0.8428 0.025 Uiso 1 1 calc R
C216 C 0.4775(4) 0.5659(4) 0.7560(2) 0.0196(11) Uani 1 1 d .
H21A H 0.4421 0.5484 0.7254 0.024 Uiso 1 1 calc R
C221 C 0.6582(3) 0.4554(4) 0.6171(2) 0.0187(11) Uani 1 1 d .
C222 C 0.6455(4) 0.4558(5) 0.5485(2) 0.0268(12) Uani 1 1 d .
H22A H 0.6274 0.5283 0.5149 0.032 Uiso 1 1 calc R
C223 C 0.6596(4) 0.3497(5) 0.5306(3) 0.0338(14) Uani 1 1 d .
H22B H 0.6526 0.3499 0.4846 0.041 Uiso 1 1 calc R
C224 C 0.6841(4) 0.2427(5) 0.5802(3) 0.0347(14) Uani 1 1 d .
H22C H 0.6950 0.1708 0.5672 0.042 Uiso 1 1 calc R
C225 C 0.6928(4) 0.2408(5) 0.6487(3) 0.0315(13) Uani 1 1 d .
H22D H 0.7058 0.1693 0.6826 0.038 Uiso 1 1 calc R
C226 C 0.6819(4) 0.3464(5) 0.6662(2) 0.0226(11) Uani 1 1 d .
H22E H 0.6905 0.3448 0.7121 0.027 Uiso 1 1 calc R
C231 C 0.5664(4) 0.7224(5) 0.5798(2) 0.0329(8) Uani 1 1 d U
C232 C 0.6258(5) 0.7471(5) 0.5131(2) 0.0396(9) Uani 1 1 d U
H23A H 0.7097 0.6981 0.5007 0.048 Uiso 1 1 calc R
C233 C 0.5530(5) 0.8508(5) 0.4645(3) 0.0447(9) Uani 1 1 d U
H23B H 0.5891 0.8711 0.4194 0.054 Uiso 1 1 calc R
C234 C 0.4330(5) 0.9180(5) 0.4844(3) 0.0447(9) Uani 1 1 d U
H23C H 0.3869 0.9839 0.4515 0.054 Uiso 1 1 calc R
C235 C 0.3738(5) 0.8971(5) 0.5489(3) 0.0454(9) Uani 1 1 d U
H23D H 0.2904 0.9486 0.5606 0.054 Uiso 1 1 calc R
C236 C 0.4411(4) 0.7962(5) 0.5975(3) 0.0393(9) Uani 1 1 d U
H23E H 0.4019 0.7781 0.6420 0.047 Uiso 1 1 calc R
C311 C 0.8661(4) 0.1761(4) 0.87308(19) 0.0157(10) Uani 1 1 d .
C312 C 0.8979(4) 0.0508(5) 0.8913(2) 0.0228(11) Uani 1 1 d .
H31A H 0.9794 -0.0042 0.9001 0.027 Uiso 1 1 calc R
C313 C 0.8107(4) 0.0058(5) 0.8965(2) 0.0335(13) Uani 1 1 d .
H31B H 0.8328 -0.0789 0.9092 0.040 Uiso 1 1 calc R
C314 C 0.6886(4) 0.0887(5) 0.8826(2) 0.0311(13) Uani 1 1 d .
H31C H 0.6291 0.0592 0.8859 0.037 Uiso 1 1 calc R
C315 C 0.6568(4) 0.2129(5) 0.8642(2) 0.0265(12) Uani 1 1 d .
H31D H 0.5755 0.2678 0.8550 0.032 Uiso 1 1 calc R
C316 C 0.7433(4) 0.2576(4) 0.8593(2) 0.0209(11) Uani 1 1 d .
H31E H 0.7205 0.3425 0.8466 0.025 Uiso 1 1 calc R
C321 C 1.1316(3) 0.1303(4) 0.8497(2) 0.0161(10) Uani 1 1 d .
C322 C 1.1851(4) 0.0242(4) 0.8995(2) 0.0225(11) Uani 1 1 d .
H32A H 1.1396 0.0125 0.9430 0.027 Uiso 1 1 calc R
C323 C 1.3057(4) -0.0643(5) 0.8848(2) 0.0287(12) Uani 1 1 d .
H32B H 1.3411 -0.1346 0.9184 0.034 Uiso 1 1 calc R
C324 C 1.3732(4) -0.0480(5) 0.8200(3) 0.0333(13) Uani 1 1 d .
H32C H 1.4534 -0.1081 0.8098 0.040 Uiso 1 1 calc R
C325 C 1.3221(4) 0.0567(5) 0.7709(2) 0.0271(12) Uani 1 1 d .
H32D H 1.3682 0.0678 0.7276 0.032 Uiso 1 1 calc R
C326 C 1.2019(4) 0.1464(4) 0.7853(2) 0.0203(11) Uani 1 1 d .
H32E H 1.1682 0.2175 0.7518 0.024 Uiso 1 1 calc R
C331 C 0.9580(3) 0.2791(4) 0.95246(19) 0.0151(10) Uani 1 1 d .
C332 C 0.8716(4) 0.2573(4) 1.0065(2) 0.0204(11) Uani 1 1 d .
H33A H 0.8169 0.2301 0.9978 0.025 Uiso 1 1 calc R
C333 C 0.8673(4) 0.2763(4) 1.0735(2) 0.0246(12) Uani 1 1 d .
H33B H 0.8100 0.2616 1.1100 0.029 Uiso 1 1 calc R
C334 C 0.9480(4) 0.3169(4) 1.0854(2) 0.0242(12) Uani 1 1 d .
H33C H 0.9460 0.3280 1.1305 0.029 Uiso 1 1 calc R
C335 C 1.0324(4) 0.3417(4) 1.0319(2) 0.0266(12) Uani 1 1 d .
H33D H 1.0849 0.3714 1.0407 0.032 Uiso 1 1 calc R
C336 C 1.0383(4) 0.3221(4) 0.9652(2) 0.0182(10) Uani 1 1 d .
H33E H 1.0956 0.3376 0.9290 0.022 Uiso 1 1 calc R
Cl1 Cl 0.77511(9) 0.75575(10) 0.82814(5) 0.0179(3) Uani 1 1 d .
Cl2 Cl 0.67832(9) 0.85267(11) 0.66967(5) 0.0232(3) Uani 1 1 d .
C1S C 0.4026(4) 0.2048(5) 1.0070(2) 0.0406(15) Uani 1 1 d .
H1SA H 0.4925 0.1704 1.0066 0.049 Uiso 1 1 calc R
H1SB H 0.3666 0.1888 1.0553 0.049 Uiso 1 1 calc R
Cl1A Cl 0.36830(10) 0.13059(13) 0.95508(6) 0.0352(3) Uani 1 1 d .
Cl1B Cl 0.34400(15) 0.36591(15) 0.97666(6) 0.0543(4) Uani 1 1 d .
O1S O 0.6103(6) 0.0374(7) 0.7622(3) 0.053(2) Uani 0.50 1 d P
H1S H 0.5924 0.0068 0.8044 0.063 Uiso 0.50 1 d PR
H2S H 0.5395 0.0723 0.7467 0.063 Uiso 0.50 1 d PR

loop_
_atom_site_aniso_label
_atom_site_aniso_U_11
_atom_site_aniso_U_22
_atom_site_aniso_U_33
_atom_site_aniso_U_23
_atom_site_aniso_U_13
_atom_site_aniso_U_12
Os1 0.01331(8) 0.01401(10) 0.00939(8) -0.00064(7) -0.00293(6) -0.00610(8)
P1 0.0147(6) 0.0143(7) 0.0128(6) -0.0013(5) -0.0030(5) -0.0058(6)
P2 0.0158(6) 0.0227(8) 0.0115(6) -0.0002(5) -0.0041(5) -0.0097(6)
P3 0.0188(6) 0.0128(7) 0.0143(6) -0.0024(5) -0.0043(5) -0.0057(6)
C1 0.010(2) 0.018(3) 0.020(2) -0.006(2) -0.0040(18) -0.006(2)
C2 0.015(2) 0.012(3) 0.012(2) -0.001(2) -0.0052(17) -0.007(2)
C3 0.016(2) 0.013(3) 0.011(2) -0.004(2) -0.0015(17) -0.005(2)
C4 0.010(2) 0.033(3) 0.005(2) -0.004(2) 0.0039(17) -0.010(2)
C5 0.014(2) 0.021(3) 0.015(2) -0.005(2) 0.0038(18) -0.010(2)
C111 0.022(2) 0.018(3) 0.005(2) -0.002(2) -0.0023(18) -0.009(2)
C112 0.020(2) 0.024(3) 0.024(3) -0.010(2) 0.000(2) -0.011(2)
C113 0.024(3) 0.035(4) 0.026(3) -0.008(3) -0.004(2) -0.019(3)
C114 0.040(3) 0.026(3) 0.026(3) -0.009(2) -0.009(2) -0.019(3)
C115 0.027(3) 0.023(3) 0.021(2) -0.007(2) -0.007(2) -0.006(2)
C116 0.021(2) 0.020(3) 0.013(2) -0.002(2) -0.0038(18) -0.008(2)
C121 0.017(2) 0.017(3) 0.019(2) -0.005(2) -0.0043(19) -0.010(2)
C122 0.020(2) 0.028(3) 0.015(2) -0.007(2) -0.0026(19) -0.006(2)
C123 0.017(2) 0.032(3) 0.029(3) -0.010(3) 0.000(2) -0.005(3)
C124 0.020(2) 0.017(3) 0.035(3) 0.001(2) -0.011(2) -0.007(2)
C125 0.019(2) 0.027(3) 0.025(3) 0.004(2) -0.009(2) -0.015(2)
C126 0.021(2) 0.025(3) 0.015(2) -0.002(2) -0.0014(19) -0.015(2)
C131 0.015(2) 0.023(3) 0.012(2) -0.001(2) -0.0006(18) -0.013(2)
C132 0.021(2) 0.021(3) 0.018(2) -0.009(2) -0.0008(19) -0.008(2)
C133 0.026(2) 0.023(3) 0.017(2) 0.007(2) -0.008(2) -0.013(2)
C134 0.029(3) 0.044(4) 0.011(2) -0.001(3) -0.001(2) -0.020(3)
C135 0.019(2) 0.025(3) 0.016(2) -0.013(2) -0.0009(19) -0.009(2)
C136 0.015(2) 0.019(3) 0.017(2) -0.003(2) 0.0011(18) -0.008(2)
C211 0.011(2) 0.014(3) 0.016(2) -0.002(2) -0.0039(17) -0.001(2)
C212 0.0161(16) 0.0113(18) 0.0150(16) -0.0015(14) -0.0047(13) -0.0021(14)
C213 0.019(2) 0.016(3) 0.011(2) -0.001(2) -0.0059(18) -0.004(2)
C214 0.021(2) 0.026(3) 0.012(2) -0.002(2) 0.0030(19) -0.007(2)
C215 0.013(2) 0.023(3) 0.026(3) -0.002(2) 0.0033(19) -0.011(2)
C216 0.020(2) 0.020(3) 0.020(2) -0.003(2) -0.0077(19) -0.007(2)
C221 0.012(2) 0.030(3) 0.019(2) -0.007(2) -0.0020(18) -0.011(2)
C222 0.021(2) 0.040(4) 0.023(3) -0.010(3) 0.000(2) -0.015(3)
C223 0.027(3) 0.055(4) 0.032(3) -0.024(3) -0.003(2) -0.020(3)
C224 0.020(3) 0.035(4) 0.061(4) -0.028(3) -0.006(3) -0.011(3)
C225 0.021(3) 0.028(3) 0.049(3) -0.006(3) -0.014(2) -0.010(3)
C226 0.020(2) 0.025(3) 0.029(3) -0.004(2) -0.007(2) -0.012(2)
C231 0.0381(12) 0.0361(14) 0.0351(12) -0.0081(11) -0.0124(11) -0.0203(11)
C232 0.0459(12) 0.0404(14) 0.0386(13) -0.0062(11) -0.0109(10) -0.0214(11)
C233 0.0546(13) 0.0430(14) 0.0415(13) -0.0047(11) -0.0136(11) -0.0232(11)
C234 0.0518(13) 0.0437(14) 0.0454(13) -0.0046(11) -0.0201(11) -0.0218(11)
C235 0.0457(13) 0.0439(14) 0.0487(13) -0.0039(12) -0.0172(10) -0.0183(11)
C236 0.0396(12) 0.0405(14) 0.0421(13) -0.0053(11) -0.0142(10) -0.0178(11)
C311 0.022(2) 0.011(3) 0.012(2) -0.003(2) -0.0020(18) -0.005(2)
C312 0.020(2) 0.024(3) 0.019(2) 0.003(2) -0.001(2) -0.009(3)
C313 0.033(3) 0.022(3) 0.043(3) -0.002(3) -0.001(2) -0.013(3)
C314 0.026(3) 0.031(4) 0.041(3) 0.002(3) -0.003(2) -0.021(3)
C315 0.019(2) 0.029(3) 0.028(3) 0.003(2) -0.004(2) -0.011(3)
C316 0.024(2) 0.015(3) 0.022(2) 0.001(2) -0.009(2) -0.007(2)
C321 0.016(2) 0.013(3) 0.024(2) -0.006(2) -0.0067(19) -0.007(2)
C322 0.027(3) 0.022(3) 0.023(3) -0.008(2) -0.004(2) -0.011(3)
C323 0.026(3) 0.016(3) 0.041(3) 0.001(2) -0.016(2) -0.004(3)
C324 0.021(3) 0.025(3) 0.050(3) -0.014(3) -0.008(2) -0.002(3)
C325 0.022(3) 0.032(3) 0.032(3) -0.009(3) 0.005(2) -0.018(3)
C326 0.023(2) 0.014(3) 0.024(3) 0.000(2) -0.008(2) -0.008(2)
C331 0.016(2) 0.014(3) 0.012(2) -0.004(2) -0.0035(18) -0.002(2)
C332 0.020(2) 0.020(3) 0.020(2) -0.003(2) -0.0048(19) -0.006(2)
C333 0.029(3) 0.023(3) 0.016(2) -0.006(2) -0.002(2) -0.004(3)
C334 0.033(3) 0.020(3) 0.014(2) -0.008(2) -0.006(2) -0.003(3)
C335 0.033(3) 0.024(3) 0.029(3) -0.008(2) -0.017(2) -0.010(3)
C336 0.020(2) 0.015(3) 0.019(2) -0.002(2) -0.0054(19) -0.006(2)
Cl1 0.0240(6) 0.0170(7) 0.0138(5) -0.0036(5) -0.0031(4) -0.0090(6)
Cl2 0.0238(6) 0.0204(7) 0.0214(6) 0.0048(5) -0.0100(5) -0.0072(6)
C1S 0.038(3) 0.052(4) 0.023(3) -0.010(3) -0.007(2) -0.008(3)
Cl1A 0.0298(7) 0.0353(9) 0.0394(7) -0.0007(7) -0.0100(6) -0.0134(7)
Cl1B 0.0976(11) 0.0558(11) 0.0274(7) -0.0022(7) -0.0049(7) -0.0515(10)
O1S 0.047(4) 0.045(6) 0.056(5) -0.007(4) -0.008(4) -0.012(4)

loop_
_atom_type_symbol
_atom_type_description
_atom_type_scat_dispersion_real
_atom_type_scat_dispersion_imag
_atom_type_scat_source
C C 0.0033 0.0016 'International Tables Vol C Tables 4.2.6.8 and 6.1.1.4'
H H 0.0000 0.0000 'International Tables Vol C Tables 4.2.6.8 and 6.1.1.4'
O O 0.0106 0.0060 'International Tables Vol C Tables 4.2.6.8 and 6.1.1.4'
P P 0.1023 0.0942 'International Tables Vol C Tables 4.2.6.8 and 6.1.1.4'
Cl Cl 0.1484 0.1585 'International Tables Vol C Tables 4.2.6.8 and 6.1.1.4'
Os Os -1.2165 7.6030 'International Tables Vol C Tables 4.2.6.8 and 6.1.1.4'

loop_
_geom_angle_atom_site_label_1
_geom_angle_atom_site_label_2
_geom_angle_atom_site_label_3
_geom_angle
C4 Os1 C1 72.53(17)
C4 Os1 C212 88.93(16)
C1 Os1 C212 84.79(15)
C4 Os1 C5 39.15(15)
C1 Os1 C5 110.91(17)
C212 Os1 C5 85.03(15)
C4 Os1 P1 89.13(11)
C1 Os1 P1 97.85(11)
C212 Os1 P1 176.10(11)
C5 Os1 P1 91.34(11)
C4 Os1 Cl1 154.04(12)
C1 Os1 Cl1 81.68(12)
C212 Os1 Cl1 91.68(11)
C5 Os1 Cl1 166.55(11)
P1 Os1 Cl1 91.55(4)
C4 Os1 Cl2 122.03(12)
C1 Os1 Cl2 164.09(11)
C212 Os1 Cl2 88.88(12)
C5 Os1 Cl2 82.98(12)
P1 Os1 Cl2 89.27(4)
Cl1 Os1 Cl2 83.93(4)
C111 P1 C121 99.76(19)
C111 P1 C131 101.58(19)
C121 P1 C131 104.69(18)
C111 P1 Os1 120.21(13)
C121 P1 Os1 115.53(14)
C131 P1 Os1 112.90(13)
C211 P2 C5 104.23(18)
C211 P2 C231 115.0(2)
C5 P2 C231 109.6(2)
C211 P2 C221 108.6(2)
C5 P2 C221 113.13(19)
C231 P2 C221 106.5(2)
C2 P3 C321 112.6(2)
C2 P3 C331 112.5(2)
C321 P3 C331 107.21(17)
C2 P3 C311 107.96(19)
C321 P3 C311 109.6(2)
C331 P3 C311 106.81(19)
C2 C1 Os1 122.6(3)
C1 C2 C3 110.6(4)
C1 C2 P3 126.0(3)
C3 C2 P3 122.3(3)
C4 C3 C2 107.9(4)
C3 C4 C5 152.2(4)
C3 C4 Os1 126.1(3)
C5 C4 Os1 76.9(3)
C4 C5 P2 116.3(3)
C4 C5 Os1 64.0(2)
P2 C5 Os1 111.11(18)
C116 C111 C112 118.0(4)
C116 C111 P1 119.7(3)
C112 C111 P1 122.3(3)
C113 C112 C111 121.4(4)
C112 C113 C114 120.1(4)
C115 C114 C113 118.9(4)
C116 C115 C114 121.0(4)
C115 C116 C111 120.4(4)
C126 C121 C122 117.6(4)
C126 C121 P1 117.5(3)
C122 C121 P1 124.6(3)
C123 C122 C121 120.8(4)
C122 C123 C124 120.2(4)
C125 C124 C123 119.4(4)
C124 C125 C126 120.8(4)
C125 C126 C121 121.1(4)
C132 C131 C136 117.0(4)
C132 C131 P1 121.5(3)
C136 C131 P1 121.1(4)
C133 C132 C131 121.2(4)
C134 C133 C132 120.1(5)
C135 C134 C133 120.2(4)
C134 C135 C136 120.2(4)
C135 C136 C131 121.3(4)
C216 C211 C212 123.8(4)
C216 C211 P2 120.9(3)
C212 C211 P2 115.2(3)
C211 C212 C213 113.6(4)
C211 C212 Os1 121.0(3)
C213 C212 Os1 125.2(3)
C214 C213 C212 123.0(4)
C213 C214 C215 121.2(4)
C216 C215 C214 118.7(4)
C215 C216 C211 119.7(4)
C226 C221 C222 118.3(4)
C226 C221 P2 119.5(3)
C222 C221 P2 122.2(4)
C223 C222 C221 120.0(5)
C222 C223 C224 120.3(4)
C223 C224 C225 120.8(5)
C226 C225 C224 118.7(5)
C225 C226 C221 121.7(4)
C236 C231 C232 120.5(5)
C236 C231 P2 119.5(4)
C232 C231 P2 119.9(4)
C231 C232 C233 117.5(5)
C234 C233 C232 119.3(5)
C233 C234 C235 124.4(6)
C234 C235 C236 118.0(5)
C231 C236 C235 120.3(5)
C312 C311 C316 118.8(4)
C312 C311 P3 123.9(3)
C316 C311 P3 117.3(4)
C311 C312 C313 120.9(4)
C312 C313 C314 119.4(5)
C315 C314 C313 120.0(5)
C314 C315 C316 120.6(4)
C315 C316 C311 120.4(5)
C326 C321 C322 118.7(4)
C326 C321 P3 120.3(3)
C322 C321 P3 121.0(3)
C323 C322 C321 120.5(4)
C324 C323 C322 120.0(5)
C325 C324 C323 120.0(4)
C324 C325 C326 120.4(4)
C325 C326 C321 120.3(4)
C332 C331 C336 120.0(4)
C332 C331 P3 120.4(3)
C336 C331 P3 119.5(3)
C331 C332 C333 119.8(4)
C334 C333 C332 119.4(4)
C333 C334 C335 121.5(4)
C334 C335 C336 119.6(4)
C335 C336 C331 119.6(4)
Cl1A C1S Cl1B 112.1(2)

loop_
_geom_bond_atom_site_label_1
_geom_bond_atom_site_label_2
_geom_bond_distance
Os1 C4 1.989(4)
Os1 C1 2.007(4)
Os1 C212 2.093(4)
Os1 C5 2.156(4)
Os1 P1 2.4084(11)
Os1 Cl1 2.4531(10)
Os1 Cl2 2.5089(11)
P1 C111 1.831(4)
P1 C121 1.832(4)
P1 C131 1.836(4)
P2 C211 1.770(4)
P2 C5 1.781(4)
P2 C231 1.800(5)
P2 C221 1.812(5)
P3 C2 1.746(4)
P3 C321 1.803(4)
P3 C331 1.804(4)
P3 C311 1.806(4)
C1 C2 1.370(6)
C2 C3 1.468(5)
C3 C4 1.343(6)
C4 C5 1.397(5)
C111 C116 1.389(6)
C111 C112 1.395(5)
C112 C113 1.377(6)
C113 C114 1.385(6)
C114 C115 1.383(5)
C115 C116 1.383(6)
C121 C126 1.392(5)
C121 C122 1.399(5)
C122 C123 1.384(6)
C123 C124 1.388(5)
C124 C125 1.365(5)
C125 C126 1.379(5)
C131 C132 1.392(6)
C131 C136 1.399(5)
C132 C133 1.385(5)
C133 C134 1.370(6)
C134 C135 1.364(6)
C135 C136 1.380(5)
C211 C216 1.410(5)
C211 C212 1.416(5)
C212 C213 1.421(5)
C213 C214 1.386(5)
C214 C215 1.392(5)
C215 C216 1.379(5)
C221 C226 1.388(6)
C221 C222 1.397(5)
C222 C223 1.370(7)
C223 C224 1.375(7)
C224 C225 1.375(6)
C225 C226 1.373(6)
C231 C236 1.386(6)
C231 C232 1.389(6)
C232 C233 1.428(7)
C233 C234 1.330(6)
C234 C235 1.345(6)
C235 C236 1.390(6)
C311 C312 1.376(6)
C311 C316 1.401(5)
C312 C313 1.378(6)
C313 C314 1.398(6)
C314 C315 1.364(7)
C315 C316 1.366(6)
C321 C326 1.392(5)
C321 C322 1.393(6)
C322 C323 1.389(5)
C323 C324 1.382(6)
C324 C325 1.370(6)
C325 C326 1.390(5)
C331 C332 1.389(5)
C331 C336 1.394(5)
C332 C333 1.390(5)
C333 C334 1.368(6)
C334 C335 1.381(6)
C335 C336 1.383(5)
C1S Cl1A 1.756(5)
C1S Cl1B 1.758(5)
